data_4318412
loop_
_publ_author_name
'Renata Dreos'
'Alessandro Felluga'
'Giorgio Nardin'
'Lucio Randaccio'
'Mauro Sandri'
'Giovanni Tauzher'

_publ_section_title
;
 New Alkyl-Cobalt(III) Complexes Containing Chiral Centers in the
 Chelating System
;
_journal_name_full 'Inorganic Chemistry'
_journal_page_first 4548
_journal_page_last 4554
_journal_paper_doi 10.1021/ic025534a
_journal_volume 41
_journal_year 2002
_chemical_formula_sum 'C22 H32 Cl3 Co N6 O6'
_chemical_formula_weight 641.82
_chemical_name_systematic
;
 ?
;
_space_group_IT_number 2
_symmetry_cell_setting triclinic
_symmetry_space_group_name_Hall '-P 1'
_symmetry_space_group_name_H-M 'P -1'
_atom_sites_solution_hydrogens geom
_atom_sites_solution_primary direct
_atom_sites_solution_secondary difmap
_audit_creation_method SHELXL-97
_cell_angle_alpha 108.44(8)
_cell_angle_beta 97.14(7)
_cell_angle_gamma 99.06(7)
_cell_formula_units_Z 2
_cell_length_a 10.896(3)
_cell_length_b 11.370(4)
_cell_length_c 12.229(4)
_cell_measurement_temperature 293(2)
_cell_volume 1394.6(12)
_computing_structure_refinement 'SHELXL-97 (Sheldrick, 1997)'
_diffrn_ambient_temperature 293(2)
_diffrn_measured_fraction_theta_full 0.914
_diffrn_measured_fraction_theta_max 0.914
_diffrn_radiation_monochromator graphite
_diffrn_radiation_source 'fine-focus sealed tube'
_diffrn_radiation_type MoK\a
_diffrn_radiation_wavelength 0.71073
_diffrn_reflns_av_R_equivalents 0.0000
_diffrn_reflns_av_sigmaI/netI 0.0507
_diffrn_reflns_limit_h_max 13
_diffrn_reflns_limit_h_min -13
_diffrn_reflns_limit_k_max 13
_diffrn_reflns_limit_k_min -14
_diffrn_reflns_limit_l_max 15
_diffrn_reflns_limit_l_min 0
_diffrn_reflns_number 5628
_diffrn_reflns_theta_full 27.10
_diffrn_reflns_theta_max 27.10
_diffrn_reflns_theta_min 3.00
_exptl_absorpt_coefficient_mu 0.951
_exptl_crystal_density_diffrn 1.528
_exptl_crystal_density_method 'not measured'
_exptl_crystal_F_000 664
_refine_diff_density_max 1.005
_refine_diff_density_min -1.072
_refine_diff_density_rms 0.112
_refine_ls_extinction_method none
_refine_ls_goodness_of_fit_ref 1.088
_refine_ls_hydrogen_treatment mixed
_refine_ls_matrix_type full
_refine_ls_number_parameters 348
_refine_ls_number_reflns 5628
_refine_ls_number_restraints 0
_refine_ls_restrained_S_all 1.088
_refine_ls_R_factor_all 0.0695
_refine_ls_R_factor_gt 0.0597
_refine_ls_shift/su_max 0.469
_refine_ls_shift/su_mean 0.005
_refine_ls_structure_factor_coef Fsqd
_refine_ls_weighting_details 'calc w=1/[\s^2^(Fo^2^)+(0.0962P)^2^+2.2389P] where P=(Fo^2^+2Fc^2^)/3'
_refine_ls_weighting_scheme calc
_refine_ls_wR_factor_gt 0.1666
_refine_ls_wR_factor_ref 0.1815
_reflns_number_gt 4844
_reflns_number_total 5628
_reflns_threshold_expression >2sigma(I)
_cod_data_source_file ic025534a_s1_3.cif
_cod_data_source_block melcr2(6'a)
_cod_original_cell_volume 1394.6(9)
_cod_database_code 4318412

loop_
_symmetry_equiv_pos_as_xyz
'x, y, z'
'-x, -y, -z'

loop_
_atom_site_label
_atom_site_type_symbol
_atom_site_fract_x
_atom_site_fract_y
_atom_site_fract_z
_atom_site_U_iso_or_equiv
_atom_site_adp_type
_atom_site_occupancy
_atom_site_symmetry_multiplicity
_atom_site_calc_flag
_atom_site_refinement_flags
_atom_site_disorder_assembly
_atom_site_disorder_group
Co Co 0.66571(4) 0.23925(4) 0.81435(4) 0.02325(16) Uani 1 1 d . . .
C1 C 0.7477(3) 0.0562(4) 0.6119(3) 0.0332(8) Uani 1 1 d . . .
H1 H 0.6874 -0.0065 0.6201 0.040 Uiso 1 1 calc R . .
C2 C 0.8190(4) 0.0230(4) 0.5261(3) 0.0390(9) Uani 1 1 d . . .
H2 H 0.8078 -0.0612 0.4780 0.047 Uiso 1 1 calc R . .
C3 C 0.9069(4) 0.1151(4) 0.5122(3) 0.0389(9) Uani 1 1 d . . .
H3 H 0.9560 0.0941 0.4547 0.047 Uiso 1 1 calc R . .
C4 C 0.9219(4) 0.2408(4) 0.5852(3) 0.0341(8) Uani 1 1 d . . .
H4 H 0.9805 0.3049 0.5770 0.041 Uiso 1 1 calc R . .
C5 C 0.8473(3) 0.2675(3) 0.6703(3) 0.0256(6) Uani 1 1 d . . .
C6 C 0.8595(3) 0.3996(3) 0.7550(3) 0.0271(7) Uani 1 1 d . . .
H6A H 0.9328 0.4198 0.8166 0.033 Uiso 1 1 calc R . .
H6B H 0.8718 0.4599 0.7142 0.033 Uiso 1 1 calc R . .
C7 C 0.6027(4) 0.5682(4) 0.8214(4) 0.0412(9) Uani 1 1 d . . .
H7A H 0.5585 0.5393 0.8744 0.062 Uiso 1 1 calc R . .
H7B H 0.5464 0.5984 0.7748 0.062 Uiso 1 1 calc R . .
H7C H 0.6734 0.6357 0.8654 0.062 Uiso 1 1 calc R . .
C8 C 0.6500(3) 0.4588(3) 0.7413(3) 0.0296(7) Uani 1 1 d . . .
H8 H 0.6920 0.4894 0.6861 0.035 Uiso 1 1 calc R . .
C9 C 0.5410(3) 0.3499(4) 0.6714(3) 0.0306(7) Uani 1 1 d . . .
C10 C 0.4466(4) 0.3623(5) 0.5783(4) 0.0480(10) Uani 1 1 d . . .
H10A H 0.4434 0.2964 0.5052 0.072 Uiso 1 1 calc R . .
H10B H 0.4711 0.4435 0.5699 0.072 Uiso 1 1 calc R . .
H10C H 0.3647 0.3550 0.5998 0.072 Uiso 1 1 calc R . .
C11 C 1.2170(4) 0.3440(4) 0.8891(4) 0.0394(9) Uani 1 1 d . . .
H11 H 1.2852 0.4102 0.9015 0.047 Uiso 1 1 calc R . .
C12 C 1.2205(4) 0.2263(4) 0.8131(3) 0.0386(9) Uani 1 1 d . . .
H12 H 1.2890 0.2135 0.7757 0.046 Uiso 1 1 calc R . .
C13 C 1.1194(4) 0.1280(4) 0.7942(3) 0.0350(8) Uani 1 1 d . . .
H13 H 1.1191 0.0469 0.7445 0.042 Uiso 1 1 calc R . .
C14 C 1.0181(3) 0.1516(4) 0.8499(3) 0.0309(7) Uani 1 1 d . . .
H14 H 0.9486 0.0867 0.8375 0.037 Uiso 1 1 calc R . .
C15 C 1.0220(3) 0.2739(3) 0.9251(3) 0.0272(7) Uani 1 1 d . . .
C16 C 0.9148(3) 0.3085(3) 0.9898(3) 0.0274(7) Uani 1 1 d . . .
H16A H 0.9356 0.3078 1.0690 0.033 Uiso 1 1 calc R . .
H16B H 0.9070 0.3939 0.9951 0.033 Uiso 1 1 calc R . .
C17 C 0.8401(4) 0.0773(4) 1.0425(4) 0.0446(10) Uani 1 1 d . . .
H17A H 0.9224 0.1321 1.0691 0.067 Uiso 1 1 calc R . .
H17B H 0.8485 -0.0084 1.0057 0.067 Uiso 1 1 calc R . .
H17C H 0.7987 0.0822 1.1082 0.067 Uiso 1 1 calc R . .
C18 C 0.7632(3) 0.1176(4) 0.9559(3) 0.0321(7) Uani 1 1 d . . .
C19 C 0.6437(3) 0.0336(3) 0.8887(3) 0.0316(7) Uani 1 1 d . . .
C20 C 0.5901(5) -0.0905(4) 0.8989(5) 0.0474(10) Uani 1 1 d . . .
H20A H 0.4996 -0.1029 0.8878 0.071 Uiso 1 1 calc R . .
H20B H 0.6227 -0.0911 0.9753 0.071 Uiso 1 1 calc R . .
H20C H 0.6134 -0.1575 0.8401 0.071 Uiso 1 1 calc R . .
C1AX C 0.5755(3) 0.3143(4) 0.9425(3) 0.0312(7) Uani 1 1 d . . .
H21A H 0.5065 0.2510 0.9435 0.047 Uiso 1 1 calc R . .
H21B H 0.5435 0.3837 0.9294 0.047 Uiso 1 1 calc R . .
H21C H 0.6330 0.3445 1.0163 0.047 Uiso 1 1 calc R . .
N1 N 0.7623(3) 0.1769(3) 0.6844(2) 0.0275(6) Uani 1 1 d . . .
N2 N 0.7435(3) 0.4104(3) 0.8080(2) 0.0265(6) Uani 1 1 d . . .
H2A H 0.7669 0.4663 0.8828 0.032 Uiso 1 1 calc R . .
N3 N 0.5357(3) 0.2498(3) 0.6991(3) 0.0277(6) Uani 1 1 d . . .
N4 N 0.5892(3) 0.0790(3) 0.8146(3) 0.0313(6) Uani 1 1 d . . .
N5 N 0.7933(3) 0.2213(3) 0.9317(2) 0.0272(6) Uani 1 1 d . . .
N6 N 1.1211(3) 0.3699(3) 0.9468(3) 0.0326(6) Uani 1 1 d . . .
O1 O 0.4371(2) 0.1514(3) 0.6363(2) 0.0360(6) Uani 1 1 d . . .
H1A H 0.4406 0.0914 0.6592 0.054 Uiso 1 1 calc . . .
O2 O 0.4816(3) 0.0102(3) 0.7436(3) 0.0411(7) Uani 1 1 d . . .
O3 O 0.8798(4) -0.2850(4) 0.8013(4) 0.0714(12) Uani 1 1 d . . .
O4 O 0.7512(7) -0.2123(9) 0.6847(6) 0.161(4) Uani 1 1 d . . .
O5 O 0.9661(6) -0.1641(6) 0.6974(5) 0.131(3) Uani 1 1 d . . .
O6 O 0.8507(8) -0.3643(5) 0.6008(5) 0.135(3) Uani 1 1 d . . .
Cl Cl 0.86229(9) -0.25393(9) 0.69710(8) 0.0368(2) Uani 1 1 d . . .
C C 1.1855(5) 0.6150(6) 0.6221(5) 0.0592(13) Uani 1 1 d . . .
H0A H 1.1784 0.5497 0.5465 0.071 Uiso 1 1 calc R . .
H0B H 1.1101 0.6503 0.6206 0.071 Uiso 1 1 calc R . .
Cl2 Cl 1.19489(15) 0.54645(17) 0.73328(13) 0.0706(4) Uani 1 1 d . . .
Cl3 Cl 1.31746(17) 0.7336(2) 0.6448(2) 0.1100(8) Uani 1 1 d . . .

loop_
_atom_site_aniso_label
_atom_site_aniso_U_11
_atom_site_aniso_U_22
_atom_site_aniso_U_33
_atom_site_aniso_U_23
_atom_site_aniso_U_13
_atom_site_aniso_U_12
Co 0.0203(2) 0.0224(3) 0.0270(3) 0.00751(17) 0.00582(16) 0.00541(18)
C1 0.0275(16) 0.0309(19) 0.0323(18) 0.0003(14) 0.0013(13) 0.0058(15)
C2 0.0356(19) 0.035(2) 0.0365(19) -0.0021(15) 0.0035(15) 0.0124(16)
C3 0.0373(19) 0.047(2) 0.0302(18) 0.0048(16) 0.0122(15) 0.0142(18)
C4 0.0301(17) 0.044(2) 0.0307(17) 0.0129(15) 0.0099(14) 0.0113(16)
C5 0.0231(15) 0.0270(17) 0.0280(16) 0.0103(13) 0.0049(12) 0.0067(13)
C6 0.0216(15) 0.0281(18) 0.0310(16) 0.0093(13) 0.0073(12) 0.0032(13)
C7 0.037(2) 0.032(2) 0.054(2) 0.0127(17) 0.0080(17) 0.0142(17)
C8 0.0277(16) 0.0285(18) 0.0351(18) 0.0136(14) 0.0055(13) 0.0078(14)
C9 0.0247(16) 0.0331(19) 0.0321(17) 0.0092(14) 0.0039(13) 0.0060(14)
C10 0.040(2) 0.061(3) 0.048(2) 0.027(2) -0.0011(18) 0.013(2)
C11 0.0287(18) 0.046(2) 0.043(2) 0.0121(17) 0.0138(15) 0.0074(17)
C12 0.0315(18) 0.049(2) 0.037(2) 0.0114(17) 0.0130(15) 0.0147(17)
C13 0.0367(19) 0.038(2) 0.0303(17) 0.0071(14) 0.0074(14) 0.0154(16)
C14 0.0303(17) 0.0326(19) 0.0295(17) 0.0079(13) 0.0050(13) 0.0114(15)
C15 0.0225(15) 0.0328(18) 0.0278(16) 0.0109(13) 0.0037(12) 0.0095(14)
C16 0.0241(15) 0.0308(18) 0.0269(16) 0.0070(13) 0.0057(12) 0.0095(14)
C17 0.043(2) 0.048(3) 0.053(2) 0.031(2) 0.0042(18) 0.009(2)
C18 0.0310(17) 0.036(2) 0.0353(18) 0.0167(15) 0.0103(14) 0.0128(16)
C19 0.0280(16) 0.0249(18) 0.0420(19) 0.0118(14) 0.0106(14) 0.0024(14)
C20 0.049(2) 0.036(2) 0.065(3) 0.025(2) 0.018(2) 0.009(2)
C1AX 0.0289(17) 0.0335(19) 0.0326(17) 0.0097(14) 0.0101(13) 0.0104(15)
N1 0.0248(13) 0.0297(16) 0.0273(14) 0.0075(11) 0.0038(11) 0.0095(12)
N2 0.0264(14) 0.0285(15) 0.0275(13) 0.0100(11) 0.0074(11) 0.0109(12)
N3 0.0230(13) 0.0274(15) 0.0304(14) 0.0063(11) 0.0058(11) 0.0055(12)
N4 0.0239(13) 0.0312(16) 0.0358(16) 0.0070(12) 0.0067(12) 0.0058(12)
N5 0.0256(13) 0.0297(15) 0.0287(14) 0.0092(11) 0.0094(11) 0.0108(12)
N6 0.0246(14) 0.0332(17) 0.0371(16) 0.0075(12) 0.0070(12) 0.0061(12)
O1 0.0263(12) 0.0341(14) 0.0402(14) 0.0078(11) -0.0017(10) 0.0022(11)
O2 0.0304(13) 0.0281(14) 0.0573(18) 0.0134(12) -0.0019(12) -0.0055(11)
O3 0.053(2) 0.090(3) 0.073(2) 0.056(2) -0.0138(18) -0.017(2)
O4 0.142(6) 0.307(10) 0.132(5) 0.136(6) 0.069(4) 0.168(7)
O5 0.150(5) 0.127(5) 0.084(3) 0.062(3) -0.018(3) -0.085(4)
O6 0.237(8) 0.068(3) 0.069(3) -0.013(3) 0.019(4) 0.025(4)
Cl 0.0403(5) 0.0347(5) 0.0364(5) 0.0134(4) 0.0062(4) 0.0088(4)
C 0.052(3) 0.065(3) 0.055(3) 0.021(2) 0.002(2) 0.004(2)
Cl2 0.0684(8) 0.0928(11) 0.0613(8) 0.0359(7) 0.0216(6) 0.0203(8)
Cl3 0.0635(9) 0.1113(16) 0.1595(19) 0.0890(15) -0.0228(11) -0.0241(10)

loop_
_atom_type_symbol
_atom_type_description
_atom_type_scat_dispersion_real
_atom_type_scat_dispersion_imag
_atom_type_scat_source
C C 0.0033 0.0016 'International Tables Vol C Tables 4.2.6.8 and 6.1.1.4'
H H 0.0000 0.0000 'International Tables Vol C Tables 4.2.6.8 and 6.1.1.4'
N N 0.0061 0.0033 'International Tables Vol C Tables 4.2.6.8 and 6.1.1.4'
O O 0.0106 0.0060 'International Tables Vol C Tables 4.2.6.8 and 6.1.1.4'
Cl Cl 0.1484 0.1585 'International Tables Vol C Tables 4.2.6.8 and 6.1.1.4'
Co Co 0.3494 0.9721 'International Tables Vol C Tables 4.2.6.8 and 6.1.1.4'

loop_
_geom_angle_atom_site_label_1
_geom_angle_atom_site_label_2
_geom_angle_atom_site_label_3
_geom_angle
_geom_angle_site_symmetry_1
_geom_angle_site_symmetry_3
_geom_angle_publ_flag
N4 Co N3 96.22(13) . . ?
N4 Co N5 81.15(13) . . ?
N3 Co N5 177.35(12) . . ?
N4 Co C1AX 87.50(15) . . ?
N3 Co C1AX 91.21(14) . . ?
N5 Co C1AX 88.38(13) . . ?
N4 Co N1 96.97(13) . . ?
N3 Co N1 88.02(12) . . ?
N5 Co N1 92.59(11) . . ?
C1AX Co N1 175.52(14) . . ?
N4 Co N2 177.74(12) . . ?
N3 Co N2 81.63(12) . . ?
N5 Co N2 101.01(12) . . ?
C1AX Co N2 93.20(14) . . ?
N1 Co N2 82.32(12) . . ?
N1 C1 C2 122.1(4) . . ?
C3 C2 C1 119.3(4) . . ?
C2 C3 C4 119.3(3) . . ?
C5 C4 C3 118.3(4) . . ?
N1 C5 C4 122.2(3) . . ?
N1 C5 C6 115.8(3) . . ?
C4 C5 C6 122.0(3) . . ?
N2 C6 C5 110.5(3) . . ?
N2 C8 C9 108.7(3) . . ?
N2 C8 C7 112.5(3) . . ?
C9 C8 C7 110.9(3) . . ?
N3 C9 C10 123.7(4) . . ?
N3 C9 C8 115.4(3) . . ?
C10 C9 C8 120.9(3) . . ?
N6 C11 C12 124.4(4) . . ?
C11 C12 C13 118.0(4) . . ?
C12 C13 C14 119.3(4) . . ?
C13 C14 C15 119.0(4) . . ?
N6 C15 C14 122.5(3) . . ?
N6 C15 C16 114.9(3) . . ?
C14 C15 C16 122.6(3) . . ?
N5 C16 C15 112.6(3) . . ?
N5 C18 C19 115.4(3) . . ?
N5 C18 C17 126.4(4) . . ?
C19 C18 C17 118.2(3) . . ?
N4 C19 C18 111.4(3) . . ?
N4 C19 C20 123.1(4) . . ?
C18 C19 C20 125.5(4) . . ?
C5 N1 C1 118.7(3) . . ?
C5 N1 Co 114.8(2) . . ?
C1 N1 Co 126.5(3) . . ?
C6 N2 C8 111.6(3) . . ?
C6 N2 Co 109.1(2) . . ?
C8 N2 Co 111.2(2) . . ?
C9 N3 O1 115.5(3) . . ?
C9 N3 Co 120.8(2) . . ?
O1 N3 Co 123.5(2) . . ?
C19 N4 O2 118.3(3) . . ?
C19 N4 Co 118.4(3) . . ?
O2 N4 Co 123.3(2) . . ?
C18 N5 C16 119.5(3) . . ?
C18 N5 Co 113.5(3) . . ?
C16 N5 Co 126.9(2) . . ?
C15 N6 C11 116.8(3) . . ?
O4 Cl O5 111.5(5) . . ?
O4 Cl O6 106.8(5) . . ?
O5 Cl O6 109.0(5) . . ?
O4 Cl O3 110.5(3) . . ?
O5 Cl O3 110.5(3) . . ?
O6 Cl O3 108.4(3) . . ?
Cl3 C Cl2 111.6(3) . . ?

loop_
_geom_bond_atom_site_label_1
_geom_bond_atom_site_label_2
_geom_bond_distance
_geom_bond_site_symmetry_2
_geom_bond_publ_flag
Co N4 1.882(3) . ?
Co N3 1.916(3) . ?
Co N5 1.953(3) . ?
Co C1AX 1.987(3) . ?
Co N1 2.018(3) . ?
Co N2 2.026(3) . ?
C1 N1 1.350(4) . ?
C1 C2 1.375(5) . ?
C2 C3 1.371(6) . ?
C3 C4 1.396(5) . ?
C4 C5 1.388(5) . ?
C5 N1 1.341(5) . ?
C5 C6 1.505(5) . ?
C6 N2 1.495(4) . ?
C7 C8 1.526(5) . ?
C8 N2 1.504(4) . ?
C8 C9 1.513(5) . ?
C9 N3 1.281(5) . ?
C9 C10 1.493(5) . ?
C11 N6 1.351(5) . ?
C11 C12 1.376(6) . ?
C12 C13 1.379(6) . ?
C13 C14 1.385(5) . ?
C14 C15 1.395(5) . ?
C15 N6 1.342(5) . ?
C15 C16 1.524(4) . ?
C16 N5 1.466(4) . ?
C17 C18 1.497(5) . ?
C18 N5 1.307(5) . ?
C18 C19 1.459(5) . ?
C19 N4 1.304(5) . ?
C19 C20 1.488(6) . ?
N3 O1 1.367(4) . ?
N4 O2 1.330(4) . ?
O3 Cl 1.425(4) . ?
O4 Cl 1.375(5) . ?
O5 Cl 1.398(5) . ?
O6 Cl 1.399(5) . ?
C Cl3 1.737(6) . ?
C Cl2 1.768(6) . ?

loop_
_geom_torsion_atom_site_label_1
_geom_torsion_atom_site_label_2
_geom_torsion_atom_site_label_3
_geom_torsion_atom_site_label_4
_geom_torsion
_geom_torsion_site_symmetry_1
_geom_torsion_site_symmetry_2
_geom_torsion_site_symmetry_3
_geom_torsion_site_symmetry_4
_geom_torsion_publ_flag
N1 C1 C2 C3 -0.9(6) . . . . ?
C1 C2 C3 C4 -0.1(6) . . . . ?
C2 C3 C4 C5 0.5(6) . . . . ?
C3 C4 C5 N1 0.2(5) . . . . ?
C3 C4 C5 C6 178.3(3) . . . . ?
N1 C5 C6 N2 -20.8(4) . . . . ?
C4 C5 C6 N2 160.9(3) . . . . ?
N2 C8 C9 N3 13.3(4) . . . . ?
C7 C8 C9 N3 -110.8(4) . . . . ?
N2 C8 C9 C10 -167.6(3) . . . . ?
C7 C8 C9 C10 68.3(5) . . . . ?
N6 C11 C12 C13 0.2(7) . . . . ?
C11 C12 C13 C14 1.2(6) . . . . ?
C12 C13 C14 C15 -0.8(5) . . . . ?
C13 C14 C15 N6 -0.9(5) . . . . ?
C13 C14 C15 C16 179.8(3) . . . . ?
N6 C15 C16 N5 157.2(3) . . . . ?
C14 C15 C16 N5 -23.5(4) . . . . ?
N5 C18 C19 N4 0.6(5) . . . . ?
C17 C18 C19 N4 -178.0(3) . . . . ?
N5 C18 C19 C20 179.0(4) . . . . ?
C17 C18 C19 C20 0.3(6) . . . . ?
C4 C5 N1 C1 -1.2(5) . . . . ?
C6 C5 N1 C1 -179.4(3) . . . . ?
C4 C5 N1 Co 179.8(3) . . . . ?
C6 C5 N1 Co 1.5(4) . . . . ?
C2 C1 N1 C5 1.6(5) . . . . ?
C2 C1 N1 Co -179.6(3) . . . . ?
N4 Co N1 C5 -169.7(2) . . . . ?
N3 Co N1 C5 94.3(2) . . . . ?
N5 Co N1 C5 -88.3(2) . . . . ?
C1AX Co N1 C5 14.1(18) . . . . ?
N2 Co N1 C5 12.4(2) . . . . ?
N4 Co N1 C1 11.4(3) . . . . ?
N3 Co N1 C1 -84.7(3) . . . . ?
N5 Co N1 C1 92.8(3) . . . . ?
C1AX Co N1 C1 -164.8(16) . . . . ?
N2 Co N1 C1 -166.5(3) . . . . ?
C5 C6 N2 C8 -94.0(3) . . . . ?
C5 C6 N2 Co 29.3(3) . . . . ?
C9 C8 N2 C6 106.1(3) . . . . ?
C7 C8 N2 C6 -130.7(3) . . . . ?
C9 C8 N2 Co -15.9(3) . . . . ?
C7 C8 N2 Co 107.3(3) . . . . ?
N4 Co N2 C6 -95(3) . . . . ?
N3 Co N2 C6 -112.0(2) . . . . ?
N5 Co N2 C6 68.3(2) . . . . ?
C1AX Co N2 C6 157.3(2) . . . . ?
N1 Co N2 C6 -22.8(2) . . . . ?
N4 Co N2 C8 29(3) . . . . ?
N3 Co N2 C8 11.5(2) . . . . ?
N5 Co N2 C8 -168.2(2) . . . . ?
C1AX Co N2 C8 -79.2(2) . . . . ?
N1 Co N2 C8 100.7(2) . . . . ?
C10 C9 N3 O1 0.7(5) . . . . ?
C8 C9 N3 O1 179.8(3) . . . . ?
C10 C9 N3 Co 176.8(3) . . . . ?
C8 C9 N3 Co -4.1(4) . . . . ?
N4 Co N3 C9 176.2(3) . . . . ?
N5 Co N3 C9 170(2) . . . . ?
C1AX Co N3 C9 88.6(3) . . . . ?
N1 Co N3 C9 -87.0(3) . . . . ?
N2 Co N3 C9 -4.5(3) . . . . ?
N4 Co N3 O1 -8.0(3) . . . . ?
N5 Co N3 O1 -15(3) . . . . ?
C1AX Co N3 O1 -95.6(3) . . . . ?
N1 Co N3 O1 88.8(3) . . . . ?
N2 Co N3 O1 171.3(3) . . . . ?
C18 C19 N4 O2 177.4(3) . . . . ?
C20 C19 N4 O2 -1.0(5) . . . . ?
C18 C19 N4 Co -3.3(4) . . . . ?
C20 C19 N4 Co 178.4(3) . . . . ?
N3 Co N4 C19 -176.2(3) . . . . ?
N5 Co N4 C19 3.5(3) . . . . ?
C1AX Co N4 C19 -85.2(3) . . . . ?
N1 Co N4 C19 95.1(3) . . . . ?
N2 Co N4 C19 167(3) . . . . ?
N3 Co N4 O2 3.1(3) . . . . ?
N5 Co N4 O2 -177.2(3) . . . . ?
C1AX Co N4 O2 94.1(3) . . . . ?
N1 Co N4 O2 -85.6(3) . . . . ?
N2 Co N4 O2 -14(3) . . . . ?
C19 C18 N5 C16 -176.6(3) . . . . ?
C17 C18 N5 C16 1.9(5) . . . . ?
C19 C18 N5 Co 2.1(4) . . . . ?
C17 C18 N5 Co -179.4(3) . . . . ?
C15 C16 N5 C18 86.9(4) . . . . ?
C15 C16 N5 Co -91.5(3) . . . . ?
N4 Co N5 C18 -3.0(2) . . . . ?
N3 Co N5 C18 4(3) . . . . ?
C1AX Co N5 C18 84.8(3) . . . . ?
N1 Co N5 C18 -99.6(3) . . . . ?
N2 Co N5 C18 177.7(2) . . . . ?
N4 Co N5 C16 175.6(3) . . . . ?
N3 Co N5 C16 -178(54) . . . . ?
C1AX Co N5 C16 -96.7(3) . . . . ?
N1 Co N5 C16 78.9(3) . . . . ?
N2 Co N5 C16 -3.7(3) . . . . ?
C14 C15 N6 C11 2.2(5) . . . . ?
C16 C15 N6 C11 -178.5(3) . . . . ?
C12 C11 N6 C15 -1.9(6) . . . . ?
